data_7118139
loop_
_publ_author_name
'Fitzpatrick, Anthony J.'
'Trzop, Eliza'
'M\"uller-Bunz, Helge'
'D\^irtu, Marinela M'
'Garcia, Yann'
'Collet, Eric'
'Morgan, Grace G.'

_publ_section_title
;
 Electronic vs. structural ordering in a manganese(iii) spin crossover
 complex.
;
_journal_issue 99
_journal_name_full 'Chemical communications (Cambridge, England)'
_journal_page_first 17540
_journal_page_last 17543
_journal_paper_doi 10.1039/c5cc05129k
_journal_volume 51
_journal_year 2015
_chemical_formula_moiety 'C22 H24 Cl4 Mn N4 O2, 2(C F3 N0.5 O2 S)'
_chemical_formula_sum 'C24 H24 Cl4 F6 Mn N5 O6 S2'
_chemical_formula_weight 853.34
_chemical_melting_point ?
_space_group_crystal_system triclinic
_space_group_IT_number 2
_space_group_name_Hall '-P 1'
_space_group_name_H-M_alt 'P -1'
_symmetry_space_group_name_Hall '-P 1'
_symmetry_space_group_name_H-M 'P -1'
_atom_sites_solution_hydrogens geom
_atom_sites_solution_primary direct
_atom_sites_solution_secondary difmap
_audit_creation_method
;
Olex2 1.2
(compiled 2015.01.26 svn.r3150 for OlexSys, GUI svn.r4998)
;
_audit_update_record
;
2015-10-01 deposited with the CCDC.
2015-10-19 downloaded from the CCDC.
;
_cell_angle_alpha 102.260(4)
_cell_angle_beta 100.491(4)
_cell_angle_gamma 100.192(4)
_cell_formula_units_Z 2
_cell_length_a 9.9211(4)
_cell_length_b 11.2426(5)
_cell_length_c 15.4284(7)
_cell_measurement_reflns_used 8008
_cell_measurement_temperature 210.00(10)
_cell_measurement_theta_max 71.0470
_cell_measurement_theta_min 4.9270
_cell_volume 1611.34(13)
_computing_cell_refinement
;
CrysAlisPro, Agilent Technologies,
Version 1.171.37.35h (release 09-02-2015 CrysAlis171 .NET)
(compiled Feb  9 2015,16:26:32)
;
_computing_data_collection
;
CrysAlisPro, Agilent Technologies,
Version 1.171.37.35h (release 09-02-2015 CrysAlis171 .NET)
(compiled Feb  9 2015,16:26:32)
;
_computing_data_reduction
;
CrysAlisPro, Agilent Technologies,
Version 1.171.37.35h (release 09-02-2015 CrysAlis171 .NET)
(compiled Feb  9 2015,16:26:32)
;
_computing_molecular_graphics 'MERCURY 3.6(CCDC, 2015)'
_computing_publication_material 'MERCURY 3.6(CCDC, 2015)'
_computing_structure_refinement 'SHELXL-2014/7 (Sheldrick, 2008)'
_computing_structure_solution 'ShelXT (Sheldric, 2015)'
_diffrn_ambient_environment N~2~
_diffrn_ambient_temperature 210.00(10)
_diffrn_detector 'CCD plate'
_diffrn_detector_area_resol_mean 8.0662
_diffrn_detector_type EosS2
_diffrn_measured_fraction_theta_full 0.998
_diffrn_measured_fraction_theta_max 0.988
_diffrn_measurement_device 'four-circle diffractometer'
_diffrn_measurement_device_type 'SuperNova, Single source at offset, EosS2'
_diffrn_measurement_method '\w scans'
_diffrn_orient_matrix_UB_11 0.1351629000
_diffrn_orient_matrix_UB_12 -0.0393872000
_diffrn_orient_matrix_UB_13 0.0380929000
_diffrn_orient_matrix_UB_21 -0.0847297000
_diffrn_orient_matrix_UB_22 -0.1349396000
_diffrn_orient_matrix_UB_23 -0.0174665000
_diffrn_orient_matrix_UB_31 0.0285184000
_diffrn_orient_matrix_UB_32 -0.0307602000
_diffrn_orient_matrix_UB_33 -0.0962270000
_diffrn_radiation_monochromator mirror
_diffrn_radiation_probe x-ray
_diffrn_radiation_type CuK\a
_diffrn_radiation_wavelength 1.54184
_diffrn_reflns_av_R_equivalents 0.0263
_diffrn_reflns_av_unetI/netI 0.0304
_diffrn_reflns_laue_measured_fraction_full 0.998
_diffrn_reflns_laue_measured_fraction_max 0.988
_diffrn_reflns_limit_h_max 12
_diffrn_reflns_limit_h_min -12
_diffrn_reflns_limit_k_max 13
_diffrn_reflns_limit_k_min -13
_diffrn_reflns_limit_l_max 16
_diffrn_reflns_limit_l_min -18
_diffrn_reflns_number 14420
_diffrn_reflns_point_group_measured_fraction_full 0.998
_diffrn_reflns_point_group_measured_fraction_max 0.988
_diffrn_reflns_theta_full 67.684
_diffrn_reflns_theta_max 71.340
_diffrn_reflns_theta_min 4.129
_diffrn_source 'sealed X-ray tube'
_diffrn_source_type 'SuperNova (Cu) X-ray Source'
_exptl_absorpt_coefficient_mu 8.360
_exptl_absorpt_correction_T_max 0.696
_exptl_absorpt_correction_T_min 0.301
_exptl_absorpt_correction_type gaussian
_exptl_absorpt_process_details
;
CrysAlisPro, Agilent Technologies,
Version 1.171.37.35h (release 09-02-2015 CrysAlis171 .NET)
(compiled Feb  9 2015,16:26:32)
Numerical absorption correction based on gaussian integration over
            a multifaceted crystal model
Empirical absorption correction using spherical harmonics,
 implemented in SCALE3 ABSPACK scaling algorithm.
;
_exptl_crystal_colour 'dark red'
_exptl_crystal_density_diffrn 1.759
_exptl_crystal_density_method 'not measured'
_exptl_crystal_description 'cut plate'
_exptl_crystal_F_000 860
_exptl_crystal_size_max 0.2492
_exptl_crystal_size_mid 0.1683
_exptl_crystal_size_min 0.0659
_refine_diff_density_max 1.574
_refine_diff_density_min -1.597
_refine_diff_density_rms 0.085
_refine_ls_extinction_method none
_refine_ls_goodness_of_fit_ref 1.069
_refine_ls_hydrogen_treatment constr
_refine_ls_matrix_type full
_refine_ls_number_parameters 544
_refine_ls_number_reflns 6168
_refine_ls_number_restraints 40
_refine_ls_restrained_S_all 1.138
_refine_ls_R_factor_all 0.0564
_refine_ls_R_factor_gt 0.0539
_refine_ls_shift/su_max 0.000
_refine_ls_shift/su_mean 0.000
_refine_ls_structure_factor_coef Fsqd
_refine_ls_weighting_details 'w=1/[\s^2^(Fo^2^)+(0.0830P)^2^+2.1848P] where P=(Fo^2^+2Fc^2^)/3'
_refine_ls_weighting_scheme calc
_refine_ls_wR_factor_gt 0.1489
_refine_ls_wR_factor_ref 0.1517
_reflns_Friedel_coverage 0.000
_reflns_number_gt 5789
_reflns_number_total 6168
_reflns_threshold_expression 'I > 2\s(I)'
_cod_data_source_file c5cc05129k2.cif
_cod_data_source_block 1-210KCCDC1404710
_cod_depositor_comments
;
The following automatic conversions were performed:

'_chemical_melting_point' value 'not measured' was changed to '?' -
the value is undefined or not given.

Automatic conversion script
Id: cif_fix_values 4268 2015-11-12 08:31:59Z antanas 
;
_cod_original_cell_volume 1611.34(12)
_cod_database_code 7118139
_shelx_space_group_comment
;
The symmetry employed for this shelxl refinement is uniquely defined
by the following loop, which should always be used as a source of
symmetry information in preference to the above space-group names.
They are only intended as comments.
;
_reflns_odcompleteness_completeness 99.81
_reflns_odcompleteness_iscentric 1
_reflns_odcompleteness_theta 66.97

loop_
_space_group_symop_operation_xyz
'x, y, z'
'-x, -y, -z'

loop_
_atom_site_label
_atom_site_type_symbol
_atom_site_fract_x
_atom_site_fract_y
_atom_site_fract_z
_atom_site_U_iso_or_equiv
_atom_site_adp_type
_atom_site_occupancy
_atom_site_site_symmetry_order
_atom_site_calc_flag
_atom_site_refinement_flags_posn
_atom_site_refinement_flags_adp
_atom_site_refinement_flags_occupancy
_atom_site_disorder_assembly
_atom_site_disorder_group
Mn1 Mn 0.48574(5) 0.75649(4) 0.26562(3) 0.02499(15) Uani 1 1 d . . . . .
Cl1 Cl 0.45959(13) 0.13753(8) 0.01576(7) 0.0543(3) Uani 1 1 d . . . . .
Cl2 Cl 0.18903(9) 0.50780(9) -0.00705(6) 0.0442(2) Uani 1 1 d . . . . .
Cl3 Cl 0.63758(17) 0.68849(11) 0.72214(7) 0.0741(4) Uani 1 1 d . . . . .
Cl4 Cl 0.76369(11) 1.02998(9) 0.53598(6) 0.0508(2) Uani 1 1 d . . . . .
O1 O 0.4229(2) 0.6585(2) 0.14447(14) 0.0290(4) Uani 1 1 d . . . . .
O2 O 0.5457(2) 0.8579(2) 0.38599(14) 0.0307(5) Uani 1 1 d . . . . .
N1 N 0.6597(3) 0.6828(3) 0.27535(19) 0.0337(6) Uani 1 1 d . . . . .
N2 N 0.6076(3) 0.9048(3) 0.22753(18) 0.0334(6) Uani 1 1 d . . . . .
H2 H 0.6143 0.8723 0.1647 0.040 Uiso 1 1 calc R . . . .
N3 N 0.3223(3) 0.8510(3) 0.23634(19) 0.0346(6) Uani 1 1 d . . . . .
H3 H 0.3134 0.9005 0.2947 0.042 Uiso 1 1 calc R . . . .
N4 N 0.3467(3) 0.6417(3) 0.31144(19) 0.0350(6) Uani 1 1 d . . . . .
C1 C 0.4331(3) 0.5415(3) 0.1170(2) 0.0284(6) Uani 1 1 d . . . . .
C2 C 0.3308(3) 0.4567(3) 0.0448(2) 0.0336(7) Uani 1 1 d . . . . .
C3 C 0.3365(4) 0.3336(3) 0.0142(2) 0.0385(7) Uani 1 1 d . . . . .
H3A H 0.2649 0.2791 -0.0321 0.046 Uiso 1 1 calc R . . . .
C4 C 0.4509(4) 0.2923(3) 0.0538(2) 0.0381(7) Uani 1 1 d . . . . .
C5 C 0.5554(4) 0.3709(3) 0.1221(2) 0.0372(7) Uani 1 1 d . . . . .
H5 H 0.6325 0.3424 0.1468 0.045 Uiso 1 1 calc R . . . .
C6 C 0.5470(3) 0.4956(3) 0.1555(2) 0.0317(6) Uani 1 1 d . . . . .
C7 C 0.6629(4) 0.5763(3) 0.2256(2) 0.0352(7) Uani 1 1 d . . . . .
H7 H 0.7465 0.5494 0.2357 0.042 Uiso 1 1 calc R . . . .
C8 C 0.7964(4) 0.7624(3) 0.3310(2) 0.0391(7) Uani 1 1 d . . . . .
H8A H 0.8660 0.7121 0.3367 0.047 Uiso 1 1 calc R . . . .
H8B H 0.7864 0.7996 0.3916 0.047 Uiso 1 1 calc R . . . .
C9 C 0.8439(4) 0.8646(4) 0.2849(3) 0.0422(8) Uani 1 1 d . . . . .
H9A H 0.9393 0.9085 0.3164 0.051 Uiso 1 1 calc R . . . .
H9B H 0.8458 0.8256 0.2229 0.051 Uiso 1 1 calc R . . . .
C10 C 0.7528(4) 0.9595(3) 0.2826(2) 0.0380(7) Uani 1 1 d . . . . .
H10A H 0.7489 0.9975 0.3444 0.046 Uiso 1 1 calc R . . . .
H10B H 0.7963 1.0249 0.2578 0.046 Uiso 1 1 calc R . . . .
C11 C 0.5248(4) 1.0023(3) 0.2268(3) 0.0399(8) Uani 1 1 d . . . . .
H11A H 0.5596 1.0586 0.1920 0.048 Uiso 1 1 calc R . . . .
H11B H 0.5345 1.0506 0.2886 0.048 Uiso 1 1 calc R . . . .
C12 C 0.3720(4) 0.9405(3) 0.1844(3) 0.0404(8) Uani 1 1 d . . . . .
H12A H 0.3161 1.0032 0.1857 0.048 Uiso 1 1 calc R . . . .
H12B H 0.3615 0.8967 0.1213 0.048 Uiso 1 1 calc R . . . .
C13 C 0.1804(4) 0.7729(4) 0.1887(3) 0.0419(8) Uani 1 1 d . . . . .
H13A H 0.1847 0.7268 0.1289 0.050 Uiso 1 1 calc R . . . .
H13B H 0.1158 0.8270 0.1802 0.050 Uiso 1 1 calc R . . . .
C14 C 0.1237(4) 0.6812(4) 0.2399(3) 0.0446(8) Uani 1 1 d . . . . .
H14A H 0.0278 0.6397 0.2081 0.054 Uiso 1 1 calc R . . . .
H14B H 0.1209 0.7279 0.2999 0.054 Uiso 1 1 calc R . . . .
C15 C 0.2073(4) 0.5815(3) 0.2515(2) 0.0393(8) Uani 1 1 d . . . . .
H15A H 0.1577 0.5211 0.2779 0.047 Uiso 1 1 calc R . . . .
H15B H 0.2177 0.5378 0.1926 0.047 Uiso 1 1 calc R . . . .
C16 C 0.3662(4) 0.6310(3) 0.3934(2) 0.0411(8) Uani 1 1 d . . . . .
H16 H 0.2996 0.5729 0.4072 0.049 Uiso 1 1 calc R . . . .
C17 C 0.4848(4) 0.7030(3) 0.4666(2) 0.0374(7) Uani 1 1 d . . . . .
C18 C 0.5061(5) 0.6650(4) 0.5482(3) 0.0479(9) Uani 1 1 d . . . . .
H18 H 0.4490 0.5925 0.5527 0.058 Uiso 1 1 calc R . . . .
C19 C 0.6113(5) 0.7351(4) 0.6213(2) 0.0469(9) Uani 1 1 d . . . . .
C20 C 0.6930(4) 0.8467(4) 0.6176(2) 0.0419(8) Uani 1 1 d . . . . .
H20 H 0.7638 0.8941 0.6674 0.050 Uiso 1 1 calc R . . . .
C21 C 0.6673(4) 0.8864(3) 0.5385(2) 0.0358(7) Uani 1 1 d . . . . .
C22 C 0.5650(3) 0.8160(3) 0.4601(2) 0.0310(6) Uani 1 1 d . . . . .
S1 S 0.9003(2) 0.47084(14) 0.41839(11) 0.0952(6) Uani 1 1 d D . . . .
F1 F 0.7544(9) 0.2586(8) 0.3278(11) 0.114(5) Uani 0.61(2) 1 d . U P A 9
F1A F 0.803(2) 0.2725(16) 0.2909(9) 0.114(5) Uani 0.39(2) 1 d . . P A 8
F2 F 0.9659(9) 0.2451(9) 0.3593(9) 0.093(3) Uani 0.61(2) 1 d . . P A 9
F2A F 0.985(2) 0.2808(16) 0.4026(15) 0.120(6) Uani 0.39(2) 1 d . U P A 8
F3 F 0.864(2) 0.2606(7) 0.4653(9) 0.139(6) Uani 0.61(2) 1 d . U P A 9
F3A F 0.7606(15) 0.2498(8) 0.4229(8) 0.076(4) Uani 0.39(2) 1 d . . P A 8
O3 O 0.9256(9) 0.4838(9) 0.3281(6) 0.072(2) Uani 0.515(11) 1 d D . P B 11
O3A O 0.9848(10) 0.5328(9) 0.3789(8) 0.078(3) Uani 0.485(11) 1 d D . P B 10
O4 O 0.8198(9) 0.5191(9) 0.4693(6) 0.091(3) Uani 0.515(11) 1 d D . P B 11
O4A O 0.7427(6) 0.4947(8) 0.3989(6) 0.068(3) Uani 0.485(11) 1 d D . P B 10
N5 N 0.9198(7) 0.4990(7) 0.5285(5) 0.0500(16) Uani 0.5 1 d . . P B -1
C23 C 0.8625(7) 0.3011(5) 0.3871(4) 0.0786(16) Uani 1 1 d . . . . .
S2 S 1.0166(3) 0.9600(3) 0.8958(2) 0.0361(6) Uani 0.5 1 d . . P C -1
S2A S 1.0143(6) 0.9609(5) 0.9266(2) 0.0587(12) Uani 0.5 1 d . . P C -2
F4 F 1.0183(10) 0.7433(9) 0.8307(5) 0.093(3) Uani 0.507(10) 1 d . . P C 4
F4A F 1.1510(9) 0.7900(7) 0.8433(5) 0.082(3) Uani 0.493(10) 1 d . . P C 3
F5 F 1.1969(7) 0.8212(8) 0.9401(7) 0.094(3) Uani 0.507(10) 1 d . . P C 4
F5A F 1.1333(11) 0.8131(7) 0.9806(4) 0.084(3) Uani 0.493(10) 1 d . U P C 3
F6 F 1.0016(9) 0.7490(6) 0.9674(6) 0.087(3) Uani 0.507(10) 1 d . . P C 4
F6A F 0.9529(10) 0.7189(6) 0.8745(7) 0.094(3) Uani 0.493(10) 1 d . . P C 3
O5 O 1.1493(8) 1.0477(9) 0.9137(7) 0.062(2) Uani 0.5 1 d . . P C -1
O5A O 1.0965(16) 1.0250(12) 0.8802(8) 0.100(4) Uani 0.5 1 d . U P C -2
O6 O 0.9295(6) 0.9373(6) 0.8078(4) 0.0503(13) Uani 0.5 1 d . . P C -1
O6A O 0.8682(9) 0.9329(9) 0.8960(5) 0.093(3) Uani 0.5 1 d . U P C -2
C24 C 1.0633(5) 0.8116(4) 0.9073(3) 0.0564(11) Uani 1 1 d . . . . .
N6 N 0.9232(7) 0.9749(6) 0.9692(4) 0.0452(15) Uani 0.5 1 d . . P C -1

loop_
_atom_site_aniso_label
_atom_site_aniso_U_11
_atom_site_aniso_U_22
_atom_site_aniso_U_33
_atom_site_aniso_U_23
_atom_site_aniso_U_13
_atom_site_aniso_U_12
Mn1 0.0250(2) 0.0290(3) 0.0242(3) 0.00913(19) 0.00805(18) 0.00898(19)
Cl1 0.0863(7) 0.0350(4) 0.0503(5) 0.0099(4) 0.0249(5) 0.0271(5)
Cl2 0.0412(4) 0.0483(5) 0.0384(4) 0.0038(3) 0.0000(3) 0.0163(4)
Cl3 0.1260(11) 0.0602(6) 0.0341(5) 0.0252(4) 0.0059(6) 0.0123(7)
Cl4 0.0579(5) 0.0484(5) 0.0346(4) 0.0092(4) 0.0043(4) -0.0098(4)
O1 0.0320(11) 0.0324(11) 0.0264(10) 0.0084(8) 0.0083(8) 0.0139(9)
O2 0.0347(11) 0.0331(11) 0.0260(10) 0.0098(8) 0.0098(9) 0.0062(9)
N1 0.0318(14) 0.0378(14) 0.0343(14) 0.0138(11) 0.0054(11) 0.0117(11)
N2 0.0349(14) 0.0415(15) 0.0290(13) 0.0119(11) 0.0115(11) 0.0138(12)
N3 0.0352(14) 0.0368(14) 0.0345(14) 0.0077(11) 0.0118(11) 0.0130(12)
N4 0.0403(15) 0.0319(13) 0.0313(14) 0.0082(11) 0.0085(11) 0.0039(11)
C1 0.0333(15) 0.0322(15) 0.0267(14) 0.0116(12) 0.0155(12) 0.0111(12)
C2 0.0359(16) 0.0396(17) 0.0295(15) 0.0097(13) 0.0123(13) 0.0130(13)
C3 0.050(2) 0.0356(17) 0.0306(16) 0.0043(13) 0.0152(14) 0.0096(15)
C4 0.055(2) 0.0320(16) 0.0370(17) 0.0110(13) 0.0239(15) 0.0178(15)
C5 0.0460(19) 0.0388(18) 0.0387(18) 0.0180(14) 0.0187(15) 0.0211(15)
C6 0.0361(16) 0.0349(16) 0.0327(16) 0.0145(13) 0.0160(13) 0.0148(13)
C7 0.0352(16) 0.0393(17) 0.0384(17) 0.0171(14) 0.0094(13) 0.0176(14)
C8 0.0327(17) 0.0449(19) 0.0396(18) 0.0118(15) 0.0028(14) 0.0123(14)
C9 0.0290(16) 0.052(2) 0.047(2) 0.0137(16) 0.0114(14) 0.0081(15)
C10 0.0327(17) 0.0423(18) 0.0409(18) 0.0143(15) 0.0120(14) 0.0049(14)
C11 0.0445(19) 0.0394(18) 0.0435(19) 0.0189(15) 0.0139(15) 0.0148(15)
C12 0.0423(19) 0.0444(19) 0.0419(19) 0.0182(15) 0.0103(15) 0.0193(15)
C13 0.0305(17) 0.0451(19) 0.049(2) 0.0073(16) 0.0059(15) 0.0150(14)
C14 0.0291(16) 0.053(2) 0.049(2) 0.0035(17) 0.0151(15) 0.0052(15)
C15 0.0375(18) 0.0401(18) 0.0361(17) 0.0071(14) 0.0103(14) -0.0013(14)
C16 0.052(2) 0.0362(17) 0.0344(17) 0.0128(14) 0.0144(15) -0.0010(15)
C17 0.050(2) 0.0361(17) 0.0283(16) 0.0103(13) 0.0125(14) 0.0081(15)
C18 0.074(3) 0.0387(18) 0.0342(18) 0.0164(15) 0.0167(18) 0.0079(18)
C19 0.072(3) 0.045(2) 0.0264(17) 0.0134(15) 0.0116(16) 0.0146(18)
C20 0.053(2) 0.0449(19) 0.0278(16) 0.0095(14) 0.0064(15) 0.0138(16)
C21 0.0409(18) 0.0373(17) 0.0290(16) 0.0083(13) 0.0097(13) 0.0067(14)
C22 0.0350(16) 0.0359(16) 0.0270(15) 0.0105(12) 0.0131(12) 0.0117(13)
S1 0.1379(15) 0.0564(7) 0.0656(8) 0.0312(7) -0.0180(9) -0.0213(8)
F1 0.071(5) 0.068(4) 0.158(11) -0.022(5) -0.005(5) -0.006(3)
F1A 0.137(14) 0.113(9) 0.071(7) 0.001(6) 0.029(7) -0.006(9)
F2 0.072(4) 0.065(5) 0.123(8) 0.008(5) -0.001(4) 0.014(3)
F2A 0.134(11) 0.075(8) 0.128(12) -0.023(7) 0.013(9) 0.041(7)
F3 0.218(14) 0.065(4) 0.143(8) 0.046(5) 0.075(9) -0.002(6)
F3A 0.093(8) 0.048(4) 0.086(8) 0.019(4) 0.029(6) 0.002(4)
O3 0.043(4) 0.085(6) 0.099(7) 0.043(5) 0.013(4) 0.018(4)
O3A 0.065(6) 0.090(6) 0.092(7) 0.055(6) 0.027(5) 0.004(5)
O4 0.086(6) 0.109(7) 0.077(6) 0.010(5) 0.027(5) 0.026(5)
O4A 0.044(4) 0.093(5) 0.074(6) 0.042(4) 0.003(3) 0.015(3)
N5 0.037(3) 0.056(4) 0.062(4) 0.029(3) 0.015(3) 0.006(3)
C23 0.090(4) 0.058(3) 0.076(4) 0.007(3) 0.023(3) -0.004(3)
S2 0.0336(10) 0.0394(11) 0.0368(17) 0.0114(14) 0.0060(12) 0.0118(8)
S2A 0.090(2) 0.0652(17) 0.0355(19) 0.0199(16) 0.0167(17) 0.0434(15)
F4 0.112(8) 0.094(6) 0.057(4) -0.019(4) 0.002(4) 0.050(5)
F4A 0.103(6) 0.098(5) 0.070(4) 0.022(4) 0.035(4) 0.070(5)
F5 0.051(4) 0.098(5) 0.119(8) -0.008(5) 0.002(4) 0.042(3)
F5A 0.129(8) 0.088(5) 0.049(3) 0.021(3) 0.000(4) 0.074(6)
F6 0.110(6) 0.060(4) 0.104(6) 0.030(4) 0.044(5) 0.021(4)
F6A 0.113(6) 0.042(3) 0.109(8) 0.019(4) 0.003(5) -0.003(3)
O5 0.039(3) 0.053(4) 0.082(6) 0.014(4) 0.002(3) -0.006(3)
O5A 0.141(9) 0.099(7) 0.084(7) 0.050(5) 0.064(6) 0.020(7)
O6 0.055(3) 0.063(3) 0.033(3) 0.013(2) 0.000(2) 0.025(3)
O6A 0.088(5) 0.122(6) 0.056(4) -0.011(4) -0.025(3) 0.068(4)
C24 0.059(3) 0.055(2) 0.053(3) 0.008(2) 0.005(2) 0.023(2)
N6 0.043(3) 0.053(4) 0.039(4) 0.010(3) 0.009(3) 0.013(3)

loop_
_atom_type_symbol
_atom_type_description
_atom_type_scat_dispersion_real
_atom_type_scat_dispersion_imag
_atom_type_scat_source
C C 0.0181 0.0091 'International Tables Vol C Tables 4.2.6.8 and 6.1.1.4'
H H 0.0000 0.0000 'International Tables Vol C Tables 4.2.6.8 and 6.1.1.4'
Cl Cl 0.3639 0.7018 'International Tables Vol C Tables 4.2.6.8 and 6.1.1.4'
F F 0.0727 0.0534 'International Tables Vol C Tables 4.2.6.8 and 6.1.1.4'
Mn Mn -0.5299 2.8052 'International Tables Vol C Tables 4.2.6.8 and 6.1.1.4'
N N 0.0311 0.0180 'International Tables Vol C Tables 4.2.6.8 and 6.1.1.4'
O O 0.0492 0.0322 'International Tables Vol C Tables 4.2.6.8 and 6.1.1.4'
S S 0.3331 0.5567 'International Tables Vol C Tables 4.2.6.8 and 6.1.1.4'

loop_
_exptl_crystal_face_index_h
_exptl_crystal_face_index_k
_exptl_crystal_face_index_l
_exptl_crystal_face_perp_dist
_exptl_oxdiff_crystal_face_indexfrac_h
_exptl_oxdiff_crystal_face_indexfrac_k
_exptl_oxdiff_crystal_face_indexfrac_l
_exptl_oxdiff_crystal_face_x
_exptl_oxdiff_crystal_face_y
_exptl_oxdiff_crystal_face_z
0 -7 2 0.0152 0.0105 -7.0147 2.0288 0.3550 0.9102 0.0208
-1 7 -1 0.0325 -1.0109 7.0145 -1.0297 -0.4521 -0.8429 -0.1455
2 -4 -7 0.0450 2.0098 -4.0338 -6.9752 0.1648 0.4959 0.8526
-3 0 10 0.0858 -3.0046 0.0288 9.9899 -0.0267 0.0762 -1.0479
1 0 -10 0.0719 1.0047 -0.0376 -9.9895 -0.2432 0.0944 0.9911
-2 0 10 0.0790 -2.0047 0.0332 9.9897 0.1083 -0.0091 -1.0195
6 -1 1 0.1078 6.0009 -0.9728 1.0022 0.8876 -0.3947 0.1046
3 0 7 0.1165 2.9965 0.0426 6.9919 0.6697 -0.3818 -0.5887
-6 1 3 0.1013 -6.0028 0.9896 2.9936 -0.7363 0.3228 -0.4897

loop_
_geom_angle_atom_site_label_1
_geom_angle_atom_site_label_2
_geom_angle_atom_site_label_3
_geom_angle
O1 Mn1 O2 178.34(9)
O1 Mn1 N1 88.35(10)
O1 Mn1 N2 92.89(10)
O1 Mn1 N3 87.13(10)
O1 Mn1 N4 92.78(10)
O2 Mn1 N1 93.12(11)
O2 Mn1 N2 86.45(10)
O2 Mn1 N3 91.29(10)
O2 Mn1 N4 87.60(10)
N1 Mn1 N2 86.30(11)
N1 Mn1 N3 168.23(11)
N1 Mn1 N4 104.36(12)
N3 Mn1 N2 83.08(11)
N4 Mn1 N2 168.07(11)
N4 Mn1 N3 86.73(11)
C1 O1 Mn1 124.69(19)
C22 O2 Mn1 125.0(2)
C7 N1 Mn1 123.5(2)
C7 N1 C8 116.6(3)
C8 N1 Mn1 119.1(2)
Mn1 N2 H2 107.2
C10 N2 Mn1 117.4(2)
C10 N2 H2 107.2
C10 N2 C11 110.7(3)
C11 N2 Mn1 106.7(2)
C11 N2 H2 107.2
Mn1 N3 H3 107.1
C12 N3 Mn1 106.7(2)
C12 N3 H3 107.1
C13 N3 Mn1 117.3(2)
C13 N3 H3 107.1
C13 N3 C12 111.1(3)
C15 N4 Mn1 118.6(2)
C16 N4 Mn1 123.8(2)
C16 N4 C15 117.0(3)
O1 C1 C2 120.7(3)
O1 C1 C6 122.8(3)
C2 C1 C6 116.4(3)
C1 C2 Cl2 118.8(2)
C3 C2 Cl2 118.3(3)
C3 C2 C1 122.8(3)
C2 C3 H3A 120.6
C2 C3 C4 118.9(3)
C4 C3 H3A 120.6
C3 C4 Cl1 119.4(3)
C5 C4 Cl1 119.6(3)
C5 C4 C3 121.0(3)
C4 C5 H5 120.0
C4 C5 C6 120.0(3)
C6 C5 H5 120.0
C1 C6 C5 120.8(3)
C1 C6 C7 121.3(3)
C5 C6 C7 117.8(3)
N1 C7 C6 125.0(3)
N1 C7 H7 117.5
C6 C7 H7 117.5
N1 C8 H8A 109.9
N1 C8 H8B 109.9
N1 C8 C9 108.9(3)
H8A C8 H8B 108.3
C9 C8 H8A 109.9
C9 C8 H8B 109.9
C8 C9 H9A 108.5
C8 C9 H9B 108.5
H9A C9 H9B 107.5
C10 C9 C8 114.9(3)
C10 C9 H9A 108.5
C10 C9 H9B 108.5
N2 C10 C9 113.3(3)
N2 C10 H10A 108.9
N2 C10 H10B 108.9
C9 C10 H10A 108.9
C9 C10 H10B 108.9
H10A C10 H10B 107.7
N2 C11 H11A 109.9
N2 C11 H11B 109.9
N2 C11 C12 109.1(3)
H11A C11 H11B 108.3
C12 C11 H11A 109.9
C12 C11 H11B 109.9
N3 C12 C11 109.0(3)
N3 C12 H12A 109.9
N3 C12 H12B 109.9
C11 C12 H12A 109.9
C11 C12 H12B 109.9
H12A C12 H12B 108.3
N3 C13 H13A 109.0
N3 C13 H13B 109.0
N3 C13 C14 113.1(3)
H13A C13 H13B 107.8
C14 C13 H13A 109.0
C14 C13 H13B 109.0
C13 C14 H14A 108.4
C13 C14 H14B 108.4
C13 C14 C15 115.4(3)
H14A C14 H14B 107.5
C15 C14 H14A 108.4
C15 C14 H14B 108.4
N4 C15 C14 109.2(3)
N4 C15 H15A 109.8
N4 C15 H15B 109.8
C14 C15 H15A 109.8
C14 C15 H15B 109.8
H15A C15 H15B 108.3
N4 C16 H16 117.7
N4 C16 C17 124.7(3)
C17 C16 H16 117.7
C18 C17 C16 117.9(3)
C18 C17 C22 120.8(3)
C22 C17 C16 120.8(3)
C17 C18 H18 120.0
C19 C18 C17 119.9(4)
C19 C18 H18 120.0
C18 C19 Cl3 120.0(3)
C18 C19 C20 120.9(3)
C20 C19 Cl3 119.0(3)
C19 C20 H20 120.6
C21 C20 C19 118.8(3)
C21 C20 H20 120.6
C20 C21 Cl4 118.7(3)
C20 C21 C22 122.8(3)
C22 C21 Cl4 118.5(3)
O2 C22 C17 123.2(3)
O2 C22 C21 120.3(3)
C17 C22 C21 116.6(3)
O3 S1 C23 94.8(4)
O3A S1 O4A 113.2(5)
O3A S1 C23 119.2(6)
O4 S1 O3 132.0(6)
O4 S1 C23 114.3(5)
O4A S1 C23 100.6(4)
N5 S1 C23 100.8(3)
F1 C23 S1 110.7(7)
F1 C23 F2 107.9(7)
F1 C23 F3 115.2(9)
F1A C23 S1 102.0(8)
F2 C23 S1 117.3(5)
F2A C23 S1 101.4(9)
F2A C23 F1A 111.3(11)
F2A C23 F3A 122.3(12)
F3 C23 S1 108.2(5)
F3 C23 F2 97.1(9)
F3A C23 S1 112.9(6)
F3A C23 F1A 105.3(9)
O5 S2 C24 104.9(5)
O5 S2 N6 118.5(5)
O6 S2 O5 115.8(6)
O6 S2 C24 107.4(3)
O6 S2 N6 109.1(4)
N6 S2 C24 99.1(3)
O5A S2A O6A 118.9(8)
O5A S2A C24 102.0(7)
O6A S2A C24 105.2(5)
F4 C24 F5 114.0(7)
F4 C24 F6 106.7(7)
F5 C24 F6 100.9(7)
F5A C24 F4A 106.1(7)
F5A C24 F6A 115.4(8)
F6A C24 F4A 103.7(7)

loop_
_geom_bond_atom_site_label_1
_geom_bond_atom_site_label_2
_geom_bond_distance
Mn1 O1 1.885(2)
Mn1 O2 1.887(2)
Mn1 N1 2.037(3)
Mn1 N2 2.132(3)
Mn1 N3 2.123(3)
Mn1 N4 2.045(3)
Cl1 C4 1.737(3)
Cl2 C2 1.738(3)
Cl3 C19 1.735(4)
Cl4 C21 1.737(4)
O1 C1 1.322(4)
O2 C22 1.322(4)
N1 C7 1.287(5)
N1 C8 1.483(4)
N2 H2 0.9800
N2 C10 1.482(4)
N2 C11 1.482(4)
N3 H3 0.9800
N3 C12 1.487(4)
N3 C13 1.484(4)
N4 C15 1.470(4)
N4 C16 1.279(4)
C1 C2 1.405(5)
C1 C6 1.410(4)
C2 C3 1.379(5)
C3 H3A 0.9300
C3 C4 1.390(5)
C4 C5 1.360(5)
C5 H5 0.9300
C5 C6 1.410(5)
C6 C7 1.441(5)
C7 H7 0.9300
C8 H8A 0.9700
C8 H8B 0.9700
C8 C9 1.525(5)
C9 H9A 0.9700
C9 H9B 0.9700
C9 C10 1.517(5)
C10 H10A 0.9700
C10 H10B 0.9700
C11 H11A 0.9700
C11 H11B 0.9700
C11 C12 1.511(5)
C12 H12A 0.9700
C12 H12B 0.9700
C13 H13A 0.9700
C13 H13B 0.9700
C13 C14 1.519(6)
C14 H14A 0.9700
C14 H14B 0.9700
C14 C15 1.529(5)
C15 H15A 0.9700
C15 H15B 0.9700
C16 H16 0.9300
C16 C17 1.451(5)
C17 C18 1.406(5)
C17 C22 1.407(5)
C18 H18 0.9300
C18 C19 1.373(6)
C19 C20 1.386(6)
C20 H20 0.9300
C20 C21 1.381(5)
C21 C22 1.408(5)
S1 O3 1.492(7)
S1 O3A 1.311(6)
S1 O4 1.324(7)
S1 O4A 1.619(6)
S1 N5 1.629(8)
S1 C23 1.818(6)
F1 C23 1.221(11)
F1A C23 1.438(15)
F2 C23 1.381(13)
F2A C23 1.27(2)
F3 C23 1.376(12)
F3A C23 1.339(12)
S2 O5 1.440(9)
S2 O6 1.415(6)
S2 C24 1.844(6)
S2 N6 1.590(7)
S2A O5A 1.385(12)
S2A O6A 1.396(9)
S2A C24 1.809(7)
F4 C24 1.220(8)
F4A C24 1.442(8)
F5 C24 1.306(8)
F5A C24 1.209(7)
F6 C24 1.436(8)
F6A C24 1.309(9)

loop_
_geom_torsion_atom_site_label_1
_geom_torsion_atom_site_label_2
_geom_torsion_atom_site_label_3
_geom_torsion_atom_site_label_4
_geom_torsion
Mn1 O1 C1 C2 147.6(2)
Mn1 O1 C1 C6 -34.3(4)
Mn1 O2 C22 C17 -32.2(4)
Mn1 O2 C22 C21 149.4(2)
Mn1 N1 C7 C6 1.3(5)
Mn1 N1 C8 C9 -67.9(3)
Mn1 N2 C10 C9 58.2(3)
Mn1 N2 C11 C12 -41.4(3)
Mn1 N3 C12 C11 -41.7(3)
Mn1 N3 C13 C14 57.9(3)
Mn1 N4 C15 C14 -67.5(3)
Mn1 N4 C16 C17 3.6(5)
Cl1 C4 C5 C6 -177.9(2)
Cl2 C2 C3 C4 178.6(3)
Cl3 C19 C20 C21 -177.0(3)
Cl4 C21 C22 O2 1.4(4)
Cl4 C21 C22 C17 -177.1(3)
O1 C1 C2 Cl2 -0.7(4)
O1 C1 C2 C3 -179.5(3)
O1 C1 C6 C5 -178.2(3)
O1 C1 C6 C7 -2.6(5)
N1 Mn1 O1 C1 40.9(2)
N1 Mn1 O2 C22 -63.0(2)
N1 C8 C9 C10 66.8(4)
N2 Mn1 O1 C1 127.1(2)
N2 Mn1 O2 C22 -149.1(2)
N2 C11 C12 N3 57.3(4)
N3 Mn1 O1 C1 -149.9(2)
N3 Mn1 O2 C22 127.9(2)
N3 C13 C14 C15 -63.8(4)
N4 Mn1 O1 C1 -63.4(2)
N4 Mn1 O2 C22 41.2(2)
N4 C16 C17 C18 -168.3(4)
N4 C16 C17 C22 19.6(6)
C1 C2 C3 C4 -2.6(5)
C1 C6 C7 N1 18.9(5)
C2 C1 C6 C5 0.1(4)
C2 C1 C6 C7 175.7(3)
C2 C3 C4 Cl1 -179.9(3)
C2 C3 C4 C5 0.6(5)
C3 C4 C5 C6 1.7(5)
C4 C5 C6 C1 -2.0(5)
C4 C5 C6 C7 -177.8(3)
C5 C6 C7 N1 -165.4(3)
C6 C1 C2 Cl2 -179.0(2)
C6 C1 C2 C3 2.2(5)
C7 N1 C8 C9 102.5(3)
C8 N1 C7 C6 -168.6(3)
C8 C9 C10 N2 -64.4(4)
C10 N2 C11 C12 -170.2(3)
C11 N2 C10 C9 -179.1(3)
C12 N3 C13 C14 -179.0(3)
C13 N3 C12 C11 -170.7(3)
C13 C14 C15 N4 66.7(4)
C15 N4 C16 C17 -167.3(3)
C16 N4 C15 C14 103.9(4)
C16 C17 C18 C19 -175.7(4)
C16 C17 C22 O2 -5.7(5)
C16 C17 C22 C21 172.8(3)
C17 C18 C19 Cl3 179.9(3)
C17 C18 C19 C20 3.3(6)
C18 C17 C22 O2 -177.6(3)
C18 C17 C22 C21 0.9(5)
C18 C19 C20 C21 -0.4(6)
C19 C20 C21 Cl4 176.8(3)
C19 C20 C21 C22 -2.4(6)
C20 C21 C22 O2 -179.3(3)
C20 C21 C22 C17 2.1(5)
C22 C17 C18 C19 -3.6(6)
